data_8102616
loop_
_publ_author_name
'Yu-Fang Wang'
'Tian-You Yang'
'Jing-Ling Chang'
'Xian-Fang Zhao'

_publ_section_title
;
 Crystal structure of
 diazido-tetra(2-(4-pyridyl)4,4,5,5-tetramethylimidazoline-1-oxyl-3-oxide)copper(II),
 Cu(N3)2(C12H16N3O2)4
;
_journal_issue 1
_journal_name_full 'Zeitschrift f\"ur Kristallographie - New Crystal Structures'
_journal_page_first 89
_journal_volume 225
_journal_year 2010
_chemical_formula_sum 'C48 H64 Cu N18 O8'
_chemical_formula_weight 1084.71
_chemical_name_systematic
;
diazido-tetra(4,4,5,5-tetramethyl-2-
(4-pyridyl)imidazoline-1-oxyl-3-oxide)Copper(II) 
;
_space_group_IT_number 2
_symmetry_cell_setting triclinic
_symmetry_space_group_name_Hall '-P 1'
_symmetry_space_group_name_H-M 'P -1'
_atom_sites_solution_hydrogens geom
_atom_sites_solution_primary direct
_atom_sites_solution_secondary difmap
_audit_creation_method SHELXL-97
_cell_angle_alpha 88.425(2)
_cell_angle_beta 78.528(2)
_cell_angle_gamma 87.390(2)
_cell_formula_units_Z 1
_cell_length_a 7.1334(11)
_cell_length_b 13.718(2)
_cell_length_c 14.136(2)
_cell_measurement_reflns_used 1956
_cell_measurement_temperature 293(2)
_cell_measurement_theta_max 20.61
_cell_measurement_theta_min 2.92
_cell_volume 1354.0(3)
_computing_cell_refinement 'Bruker SMART'
_computing_data_collection 'Bruker SMART'
_computing_data_reduction 'Bruker SAINT'
_computing_molecular_graphics 'Bruker SHELXTL'
_computing_publication_material 'Bruker SHELXTL'
_computing_structure_refinement 'SHELXL-97 (Sheldrick, 1997)'
_computing_structure_solution 'SHELXS-97 (Sheldrick, 1990)'
_diffrn_ambient_temperature 293(2)
_diffrn_measured_fraction_theta_full 0.984
_diffrn_measured_fraction_theta_max 0.984
_diffrn_measurement_device_type 'CCD area detector'
_diffrn_measurement_method 'phi and omega scans'
_diffrn_radiation_monochromator graphite
_diffrn_radiation_source 'fine-focus sealed tube'
_diffrn_radiation_type MoK\a
_diffrn_radiation_wavelength 0.71073
_diffrn_reflns_av_R_equivalents 0.0335
_diffrn_reflns_av_sigmaI/netI 0.0543
_diffrn_reflns_limit_h_max 8
_diffrn_reflns_limit_h_min -8
_diffrn_reflns_limit_k_max 16
_diffrn_reflns_limit_k_min -16
_diffrn_reflns_limit_l_max 17
_diffrn_reflns_limit_l_min -17
_diffrn_reflns_number 10040
_diffrn_reflns_theta_full 25.49
_diffrn_reflns_theta_max 25.49
_diffrn_reflns_theta_min 2.92
_exptl_absorpt_coefficient_mu 0.472
_exptl_absorpt_correction_T_max 0.9021
_exptl_absorpt_correction_T_min 0.8386
_exptl_absorpt_correction_type multi-scan
_exptl_absorpt_process_details SADABS
_exptl_crystal_density_diffrn 1.330
_exptl_crystal_density_method 'not measured'
_exptl_crystal_F_000 571
_exptl_crystal_size_max 0.39
_exptl_crystal_size_mid 0.30
_exptl_crystal_size_min 0.22
_refine_diff_density_max 0.263
_refine_diff_density_min -0.288
_refine_diff_density_rms 0.050
_refine_ls_extinction_method none
_refine_ls_goodness_of_fit_ref 1.044
_refine_ls_hydrogen_treatment constr
_refine_ls_matrix_type full
_refine_ls_number_parameters 348
_refine_ls_number_reflns 4962
_refine_ls_number_restraints 0
_refine_ls_restrained_S_all 1.044
_refine_ls_R_factor_all 0.0735
_refine_ls_R_factor_gt 0.0484
_refine_ls_shift/su_max 0.000
_refine_ls_shift/su_mean 0.000
_refine_ls_structure_factor_coef Fsqd
_refine_ls_weighting_details 'calc w=1/[\s^2^(Fo^2^)+(0.0407P)^2^+0.5177P] where P=(Fo^2^+2Fc^2^)/3'
_refine_ls_weighting_scheme calc
_refine_ls_wR_factor_gt 0.1002
_refine_ls_wR_factor_ref 0.1140
_reflns_number_gt 3571
_reflns_number_total 4962
_reflns_threshold_expression >2sigma(I)
_cod_data_source_file 1267-2851.cff
_cod_data_source_block b
_cod_depositor_comments
;
The following automatic conversions were performed:
'_symmetry_cell_setting' value 'Triclinic' changed to 'triclinic'
according to '/home/saulius/struct/CIF-dictionaries/cif_core.dic'
dictionary named 'cif_core.dic' version 2.4.1 from
2010-06-29.

'_exptl_absorpt_correction_type' value 'MULTI-SCAN' changed
to 'multi-scan' according to
'/home/saulius/struct/CIF-dictionaries/cif_core.dic' dictionary named
'cif_core.dic' version 2.4.1 from
2010-06-29.

'_refine_ls_hydrogen_treatment' value 'CONSTR' changed to
'constr' according to '/home/saulius/struct/CIF-dictionaries/cif_core.dic'
dictionary named 'cif_core.dic' version 2.4.1 from 2010-06-29.

Automatic conversion script
Id: cif_fix_enum 1555 2011-01-17 13:19:09Z saulius 
;
_cod_original_cell_volume 1354.0(4)
_cod_original_sg_symbol_H-M P-1
_cod_database_code 8102616

loop_
_symmetry_equiv_pos_as_xyz
'x, y, z'
'-x, -y, -z'

loop_
_atom_site_label
_atom_site_type_symbol
_atom_site_fract_x
_atom_site_fract_y
_atom_site_fract_z
_atom_site_U_iso_or_equiv
_atom_site_adp_type
_atom_site_occupancy
_atom_site_symmetry_multiplicity
_atom_site_calc_flag
_atom_site_refinement_flags
_atom_site_disorder_assembly
_atom_site_disorder_group
Cu1 Cu 1.0000 0.0000 0.0000 0.03861(17) Uani 1 2 d S . .
O1 O 1.6413(3) 0.39814(16) -0.08306(17) 0.0618(6) Uani 1 1 d . . .
O2 O 1.1301(4) 0.45732(18) -0.2322(2) 0.0795(8) Uani 1 1 d . . .
O3 O 0.6352(4) 0.0990(2) 0.51773(19) 0.0950(10) Uani 1 1 d . . .
O4 O 0.1818(3) 0.23850(19) 0.36099(16) 0.0738(8) Uani 1 1 d . . .
N1 N 1.1162(3) 0.13573(16) -0.03824(16) 0.0366(5) Uani 1 1 d . . .
N2 N 1.5295(3) 0.43790(17) -0.13404(18) 0.0434(6) Uani 1 1 d . . .
N3 N 1.2791(3) 0.46835(17) -0.19966(18) 0.0440(6) Uani 1 1 d . . .
N4 N 0.7900(3) 0.08022(17) 0.14497(17) 0.0442(6) Uani 1 1 d . . .
N5 N 0.2698(4) 0.20791(18) 0.42707(18) 0.0474(6) Uani 1 1 d . . .
N6 N 0.4909(4) 0.1473(2) 0.50049(19) 0.0522(7) Uani 1 1 d . . .
N7 N 1.2127(3) -0.02735(17) 0.07071(18) 0.0443(6) Uani 1 1 d . . .
N8 N 1.2015(3) -0.07028(19) 0.14575(19) 0.0446(6) Uani 1 1 d . . .
N9 N 1.1995(5) -0.1126(3) 0.2170(2) 0.0857(11) Uani 1 1 d . . .
C1 C 1.3054(4) 0.1469(2) -0.0568(2) 0.0407(7) Uani 1 1 d . . .
H1A H 1.3844 0.0932 -0.0474 0.049 Uiso 1 1 calc R . .
C2 C 1.3899(4) 0.2327(2) -0.0888(2) 0.0402(7) Uani 1 1 d . . .
H2A H 1.5224 0.2365 -0.1001 0.048 Uiso 1 1 calc R . .
C3 C 1.2759(4) 0.3139(2) -0.1040(2) 0.0372(7) Uani 1 1 d . . .
C4 C 1.0783(4) 0.3042(2) -0.0830(2) 0.0423(7) Uani 1 1 d . . .
H4A H 0.9962 0.3571 -0.0910 0.051 Uiso 1 1 calc R . .
C5 C 1.0064(4) 0.2158(2) -0.0504(2) 0.0417(7) Uani 1 1 d . . .
H5 H 0.8741 0.2109 -0.0358 0.050 Uiso 1 1 calc R . .
C6 C 1.3582(4) 0.4056(2) -0.1441(2) 0.0387(7) Uani 1 1 d . . .
C7 C 1.5854(4) 0.5246(2) -0.2000(2) 0.0452(7) Uani 1 1 d . . .
C8 C 1.3866(4) 0.5600(2) -0.2198(2) 0.0449(7) Uani 1 1 d . . .
C9 C 1.7228(5) 0.4838(3) -0.2881(2) 0.0647(10) Uani 1 1 d . . .
H9A H 1.8306 0.4511 -0.2680 0.097 Uiso 1 1 calc R . .
H9B H 1.7661 0.5362 -0.3322 0.097 Uiso 1 1 calc R . .
H9C H 1.6580 0.4383 -0.3194 0.097 Uiso 1 1 calc R . .
C10 C 1.6862(5) 0.5969(2) -0.1493(3) 0.0618(9) Uani 1 1 d . . .
H10A H 1.6047 0.6154 -0.0894 0.093 Uiso 1 1 calc R . .
H10B H 1.7141 0.6539 -0.1898 0.093 Uiso 1 1 calc R . .
H10C H 1.8034 0.5670 -0.1367 0.093 Uiso 1 1 calc R . .
C11 C 1.3865(6) 0.5949(3) -0.3231(2) 0.0676(10) Uani 1 1 d . . .
H11A H 1.4261 0.5417 -0.3663 0.101 Uiso 1 1 calc R . .
H11B H 1.4734 0.6468 -0.3398 0.101 Uiso 1 1 calc R . .
H11C H 1.2598 0.6180 -0.3282 0.101 Uiso 1 1 calc R . .
C12 C 1.2799(5) 0.6346(2) -0.1480(3) 0.0609(9) Uani 1 1 d . . .
H12A H 1.1504 0.6439 -0.1570 0.091 Uiso 1 1 calc R . .
H12B H 1.3425 0.6956 -0.1585 0.091 Uiso 1 1 calc R . .
H12C H 1.2799 0.6112 -0.0833 0.091 Uiso 1 1 calc R . .
C13 C 0.6000(4) 0.0847(2) 0.1593(2) 0.0473(8) Uani 1 1 d . . .
H13 H 0.5430 0.0686 0.1084 0.057 Uiso 1 1 calc R . .
C14 C 0.4824(4) 0.1118(2) 0.2446(2) 0.0456(7) Uani 1 1 d . . .
H14 H 0.3501 0.1129 0.2507 0.055 Uiso 1 1 calc R . .
C15 C 0.5631(4) 0.1372(2) 0.3213(2) 0.0398(7) Uani 1 1 d . . .
C16 C 0.7611(4) 0.1361(2) 0.3069(2) 0.0454(7) Uani 1 1 d . . .
H16 H 0.8219 0.1544 0.3557 0.055 Uiso 1 1 calc R . .
C17 C 0.8664(4) 0.1073(2) 0.2186(2) 0.0477(8) Uani 1 1 d . . .
H17 H 0.9991 0.1066 0.2099 0.057 Uiso 1 1 calc R . .
C18 C 0.4444(4) 0.1640(2) 0.4143(2) 0.0398(7) Uani 1 1 d . . .
C19 C 0.1754(5) 0.2071(3) 0.5325(2) 0.0581(9) Uani 1 1 d . . .
C20 C 0.3506(5) 0.1961(2) 0.5800(2) 0.0511(8) Uani 1 1 d . . .
C21 C 0.0469(7) 0.2952(4) 0.5563(3) 0.120(2) Uani 1 1 d . . .
H21A H 0.1180 0.3527 0.5375 0.181 Uiso 1 1 calc R . .
H21B H -0.0035 0.2958 0.6245 0.181 Uiso 1 1 calc R . .
H21C H -0.0566 0.2939 0.5222 0.181 Uiso 1 1 calc R . .
C22 C 0.0588(6) 0.1136(4) 0.5466(3) 0.0935(15) Uani 1 1 d . . .
H22A H -0.0087 0.1088 0.6123 0.140 Uiso 1 1 calc R . .
H22B H 0.1440 0.0575 0.5318 0.140 Uiso 1 1 calc R . .
H22C H -0.0314 0.1166 0.5043 0.140 Uiso 1 1 calc R . .
C23 C 0.3267(6) 0.1355(3) 0.6717(2) 0.0791(12) Uani 1 1 d . . .
H23A H 0.2914 0.0710 0.6593 0.119 Uiso 1 1 calc R . .
H23B H 0.2283 0.1652 0.7198 0.119 Uiso 1 1 calc R . .
H23C H 0.4451 0.1316 0.6943 0.119 Uiso 1 1 calc R . .
C24 C 0.4374(6) 0.2926(3) 0.5965(3) 0.0952(15) Uani 1 1 d . . .
H24A H 0.5626 0.2799 0.6106 0.143 Uiso 1 1 calc R . .
H24B H 0.3571 0.3253 0.6499 0.143 Uiso 1 1 calc R . .
H24C H 0.4471 0.3332 0.5395 0.143 Uiso 1 1 calc R . .

loop_
_atom_site_aniso_label
_atom_site_aniso_U_11
_atom_site_aniso_U_22
_atom_site_aniso_U_33
_atom_site_aniso_U_23
_atom_site_aniso_U_13
_atom_site_aniso_U_12
Cu1 0.0384(3) 0.0368(3) 0.0416(3) 0.0056(2) -0.0100(2) -0.0068(2)
O1 0.0477(13) 0.0622(15) 0.0797(17) 0.0132(13) -0.0232(12) -0.0085(11)
O2 0.0664(17) 0.0767(18) 0.102(2) 0.0201(15) -0.0343(16) -0.0144(14)
O3 0.0693(18) 0.151(3) 0.0638(18) -0.0136(18) -0.0158(15) 0.0284(19)
O4 0.0623(16) 0.107(2) 0.0481(14) 0.0047(14) -0.0099(12) 0.0279(15)
N1 0.0336(13) 0.0368(13) 0.0374(13) -0.0007(10) -0.0022(10) -0.0020(10)
N2 0.0361(14) 0.0413(14) 0.0519(16) 0.0017(12) -0.0064(12) -0.0044(11)
N3 0.0401(14) 0.0402(14) 0.0543(16) 0.0026(12) -0.0153(12) -0.0047(12)
N4 0.0428(15) 0.0475(15) 0.0405(15) -0.0072(12) -0.0028(12) -0.0024(12)
N5 0.0434(15) 0.0563(16) 0.0397(15) -0.0026(12) -0.0026(12) 0.0042(13)
N6 0.0443(16) 0.0655(18) 0.0470(16) -0.0122(13) -0.0110(13) 0.0111(14)
N7 0.0448(15) 0.0468(15) 0.0429(15) 0.0094(12) -0.0122(12) -0.0089(12)
N8 0.0365(14) 0.0539(16) 0.0420(16) -0.0020(13) -0.0056(12) 0.0036(12)
N9 0.080(2) 0.124(3) 0.0470(18) 0.0312(19) -0.0062(16) 0.010(2)
C1 0.0350(16) 0.0360(16) 0.0493(18) 0.0029(13) -0.0052(14) 0.0003(13)
C2 0.0314(15) 0.0401(17) 0.0483(18) 0.0012(14) -0.0055(13) -0.0030(13)
C3 0.0374(16) 0.0353(16) 0.0378(16) -0.0019(13) -0.0047(13) -0.0030(13)
C4 0.0347(16) 0.0369(16) 0.0523(19) 0.0002(14) -0.0024(14) 0.0038(13)
C5 0.0289(15) 0.0417(17) 0.0516(18) -0.0013(14) -0.0010(13) -0.0027(13)
C6 0.0316(15) 0.0352(16) 0.0485(18) -0.0037(13) -0.0053(13) -0.0024(12)
C7 0.0450(18) 0.0396(17) 0.0483(18) -0.0015(14) -0.0001(15) -0.0130(14)
C8 0.0511(19) 0.0339(16) 0.0484(19) 0.0030(14) -0.0055(15) -0.0081(14)
C9 0.055(2) 0.073(2) 0.059(2) -0.0098(19) 0.0073(18) -0.0104(18)
C10 0.062(2) 0.053(2) 0.073(2) -0.0052(18) -0.0146(19) -0.0197(17)
C11 0.090(3) 0.054(2) 0.060(2) 0.0150(18) -0.017(2) -0.0125(19)
C12 0.062(2) 0.0431(19) 0.075(2) -0.0063(17) -0.0083(19) 0.0046(16)
C13 0.0483(19) 0.054(2) 0.0408(18) -0.0093(15) -0.0113(15) -0.0032(15)
C14 0.0362(16) 0.0540(19) 0.0469(18) -0.0118(15) -0.0067(14) -0.0041(14)
C15 0.0434(17) 0.0380(16) 0.0368(16) -0.0046(13) -0.0042(13) -0.0015(13)
C16 0.0406(18) 0.0540(19) 0.0424(18) -0.0118(15) -0.0088(14) -0.0003(14)
C17 0.0363(17) 0.0531(19) 0.051(2) -0.0079(15) -0.0014(15) -0.0005(14)
C18 0.0388(17) 0.0439(17) 0.0357(16) -0.0053(13) -0.0041(13) -0.0036(13)
C19 0.051(2) 0.077(2) 0.0406(19) -0.0084(17) 0.0034(16) 0.0067(18)
C20 0.052(2) 0.058(2) 0.0406(18) -0.0124(16) -0.0023(15) -0.0032(16)
C21 0.127(4) 0.147(5) 0.074(3) -0.030(3) -0.007(3) 0.083(4)
C22 0.073(3) 0.144(4) 0.062(3) 0.002(3) 0.000(2) -0.054(3)
C23 0.081(3) 0.106(3) 0.049(2) 0.000(2) -0.009(2) -0.002(2)
C24 0.108(3) 0.091(3) 0.083(3) -0.040(2) 0.004(3) -0.039(3)

loop_
_atom_type_symbol
_atom_type_description
_atom_type_scat_dispersion_real
_atom_type_scat_dispersion_imag
_atom_type_scat_source
C C 0.0033 0.0016 'International Tables Vol C Tables 4.2.6.8 and 6.1.1.4'
H H 0.0000 0.0000 'International Tables Vol C Tables 4.2.6.8 and 6.1.1.4'
N N 0.0061 0.0033 'International Tables Vol C Tables 4.2.6.8 and 6.1.1.4'
O O 0.0106 0.0060 'International Tables Vol C Tables 4.2.6.8 and 6.1.1.4'
Cu Cu 0.3201 1.2651 'International Tables Vol C Tables 4.2.6.8 and 6.1.1.4'

loop_
_geom_angle_atom_site_label_1
_geom_angle_atom_site_label_2
_geom_angle_atom_site_label_3
_geom_angle
_geom_angle_site_symmetry_1
_geom_angle_site_symmetry_3
_geom_angle_publ_flag
N7 Cu1 N7 180.0 . 2_755 ?
N7 Cu1 N1 87.36(9) . . ?
N7 Cu1 N1 92.64(9) 2_755 . ?
N7 Cu1 N1 92.64(9) . 2_755 ?
N7 Cu1 N1 87.36(9) 2_755 2_755 ?
N1 Cu1 N1 180.0 . 2_755 ?
N7 Cu1 N4 92.34(9) . . ?
N7 Cu1 N4 87.66(9) 2_755 . ?
N1 Cu1 N4 87.82(8) . . ?
N1 Cu1 N4 92.19(8) 2_755 . ?
C1 N1 C5 116.2(2) . . ?
C1 N1 Cu1 121.58(18) . . ?
C5 N1 Cu1 122.13(18) . . ?
O1 N2 C6 126.5(2) . . ?
O1 N2 C7 122.2(2) . . ?
C6 N2 C7 111.1(2) . . ?
O2 N3 C6 126.9(2) . . ?
O2 N3 C8 121.0(2) . . ?
C6 N3 C8 112.1(2) . . ?
C13 N4 C17 116.1(3) . . ?
C13 N4 Cu1 123.11(19) . . ?
C17 N4 Cu1 120.04(19) . . ?
O4 N5 C18 126.6(2) . . ?
O4 N5 C19 122.3(2) . . ?
C18 N5 C19 110.7(2) . . ?
O3 N6 C18 126.9(3) . . ?
O3 N6 C20 121.0(3) . . ?
C18 N6 C20 112.0(2) . . ?
N8 N7 Cu1 126.1(2) . . ?
N9 N8 N7 176.8(3) . . ?
N1 C1 C2 124.0(3) . . ?
N1 C1 H1A 118.0 . . ?
C2 C1 H1A 118.0 . . ?
C1 C2 C3 119.3(3) . . ?
C1 C2 H2A 120.3 . . ?
C3 C2 H2A 120.3 . . ?
C2 C3 C4 117.5(3) . . ?
C2 C3 C6 121.8(2) . . ?
C4 C3 C6 120.7(2) . . ?
C5 C4 C3 119.2(3) . . ?
C5 C4 H4A 120.4 . . ?
C3 C4 H4A 120.4 . . ?
N1 C5 C4 123.8(3) . . ?
N1 C5 H5 118.1 . . ?
C4 C5 H5 118.1 . . ?
N3 C6 N2 109.3(2) . . ?
N3 C6 C3 125.0(2) . . ?
N2 C6 C3 125.6(3) . . ?
N2 C7 C10 109.7(3) . . ?
N2 C7 C9 105.7(2) . . ?
C10 C7 C9 110.1(3) . . ?
N2 C7 C8 100.4(2) . . ?
C10 C7 C8 115.7(3) . . ?
C9 C7 C8 114.2(3) . . ?
N3 C8 C11 109.4(2) . . ?
N3 C8 C12 106.0(2) . . ?
C11 C8 C12 110.5(3) . . ?
N3 C8 C7 100.9(2) . . ?
C11 C8 C7 115.0(3) . . ?
C12 C8 C7 114.1(3) . . ?
C7 C9 H9A 109.5 . . ?
C7 C9 H9B 109.5 . . ?
H9A C9 H9B 109.5 . . ?
C7 C9 H9C 109.5 . . ?
H9A C9 H9C 109.5 . . ?
H9B C9 H9C 109.5 . . ?
C7 C10 H10A 109.5 . . ?
C7 C10 H10B 109.5 . . ?
H10A C10 H10B 109.5 . . ?
C7 C10 H10C 109.5 . . ?
H10A C10 H10C 109.5 . . ?
H10B C10 H10C 109.5 . . ?
C8 C11 H11A 109.5 . . ?
C8 C11 H11B 109.5 . . ?
H11A C11 H11B 109.5 . . ?
C8 C11 H11C 109.5 . . ?
H11A C11 H11C 109.5 . . ?
H11B C11 H11C 109.5 . . ?
C8 C12 H12A 109.5 . . ?
C8 C12 H12B 109.5 . . ?
H12A C12 H12B 109.5 . . ?
C8 C12 H12C 109.5 . . ?
H12A C12 H12C 109.5 . . ?
H12B C12 H12C 109.5 . . ?
N4 C13 C14 124.1(3) . . ?
N4 C13 H13 118.0 . . ?
C14 C13 H13 118.0 . . ?
C13 C14 C15 119.3(3) . . ?
C13 C14 H14 120.4 . . ?
C15 C14 H14 120.4 . . ?
C14 C15 C16 117.5(3) . . ?
C14 C15 C18 121.4(3) . . ?
C16 C15 C18 121.1(3) . . ?
C17 C16 C15 118.7(3) . . ?
C17 C16 H16 120.7 . . ?
C15 C16 H16 120.7 . . ?
N4 C17 C16 124.3(3) . . ?
N4 C17 H17 117.9 . . ?
C16 C17 H17 117.9 . . ?
N6 C18 N5 108.9(3) . . ?
N6 C18 C15 125.6(3) . . ?
N5 C18 C15 125.5(3) . . ?
C21 C19 N5 110.9(3) . . ?
C21 C19 C20 117.4(3) . . ?
N5 C19 C20 100.9(2) . . ?
C21 C19 C22 110.6(4) . . ?
N5 C19 C22 104.5(3) . . ?
C20 C19 C22 111.4(3) . . ?
N6 C20 C23 110.9(3) . . ?
N6 C20 C24 105.8(3) . . ?
C23 C20 C24 108.8(3) . . ?
N6 C20 C19 100.1(2) . . ?
C23 C20 C19 116.1(3) . . ?
C24 C20 C19 114.3(3) . . ?
C19 C21 H21A 109.5 . . ?
C19 C21 H21B 109.5 . . ?
H21A C21 H21B 109.5 . . ?
C19 C21 H21C 109.5 . . ?
H21A C21 H21C 109.5 . . ?
H21B C21 H21C 109.5 . . ?
C19 C22 H22A 109.5 . . ?
C19 C22 H22B 109.5 . . ?
H22A C22 H22B 109.5 . . ?
C19 C22 H22C 109.5 . . ?
H22A C22 H22C 109.5 . . ?
H22B C22 H22C 109.5 . . ?
C20 C23 H23A 109.5 . . ?
C20 C23 H23B 109.5 . . ?
H23A C23 H23B 109.5 . . ?
C20 C23 H23C 109.5 . . ?
H23A C23 H23C 109.5 . . ?
H23B C23 H23C 109.5 . . ?
C20 C24 H24A 109.5 . . ?
C20 C24 H24B 109.5 . . ?
H24A C24 H24B 109.5 . . ?
C20 C24 H24C 109.5 . . ?
H24A C24 H24C 109.5 . . ?
H24B C24 H24C 109.5 . . ?

loop_
_geom_bond_atom_site_label_1
_geom_bond_atom_site_label_2
_geom_bond_distance
_geom_bond_site_symmetry_2
_geom_bond_publ_flag
Cu1 N7 1.993(2) . ?
Cu1 N7 1.993(2) 2_755 ?
Cu1 N1 2.086(2) . ?
Cu1 N1 2.086(2) 2_755 ?
Cu1 N4 2.531(2) . ?
O1 N2 1.273(3) . ?
O2 N3 1.256(3) . ?
O3 N6 1.260(3) . ?
O4 N5 1.277(3) . ?
N1 C1 1.338(3) . ?
N1 C5 1.348(3) . ?
N2 C6 1.353(3) . ?
N2 C7 1.510(3) . ?
N3 C6 1.331(3) . ?
N3 C8 1.493(3) . ?
N4 C13 1.329(4) . ?
N4 C17 1.336(4) . ?
N5 C18 1.340(4) . ?
N5 C19 1.509(4) . ?
N6 C18 1.337(4) . ?
N6 C20 1.498(4) . ?
N7 N8 1.189(3) . ?
N8 N9 1.147(3) . ?
C1 C2 1.372(4) . ?
C1 H1A 0.9300 . ?
C2 C3 1.386(4) . ?
C2 H2A 0.9300 . ?
C3 C4 1.394(4) . ?
C3 C6 1.464(4) . ?
C4 C5 1.370(4) . ?
C4 H4A 0.9300 . ?
C5 H5 0.9300 . ?
C7 C10 1.525(4) . ?
C7 C9 1.525(4) . ?
C7 C8 1.552(4) . ?
C8 C11 1.524(4) . ?
C8 C12 1.529(4) . ?
C9 H9A 0.9600 . ?
C9 H9B 0.9600 . ?
C9 H9C 0.9600 . ?
C10 H10A 0.9600 . ?
C10 H10B 0.9600 . ?
C10 H10C 0.9600 . ?
C11 H11A 0.9600 . ?
C11 H11B 0.9600 . ?
C11 H11C 0.9600 . ?
C12 H12A 0.9600 . ?
C12 H12B 0.9600 . ?
C12 H12C 0.9600 . ?
C13 C14 1.375(4) . ?
C13 H13 0.9300 . ?
C14 C15 1.384(4) . ?
C14 H14 0.9300 . ?
C15 C16 1.386(4) . ?
C15 C18 1.461(4) . ?
C16 C17 1.379(4) . ?
C16 H16 0.9300 . ?
C17 H17 0.9300 . ?
C19 C21 1.487(5) . ?
C19 C20 1.531(4) . ?
C19 C22 1.547(5) . ?
C20 C23 1.505(5) . ?
C20 C24 1.530(5) . ?
C21 H21A 0.9600 . ?
C21 H21B 0.9600 . ?
C21 H21C 0.9600 . ?
C22 H22A 0.9600 . ?
C22 H22B 0.9600 . ?
C22 H22C 0.9600 . ?
C23 H23A 0.9600 . ?
C23 H23B 0.9600 . ?
C23 H23C 0.9600 . ?
C24 H24A 0.9600 . ?
C24 H24B 0.9600 . ?
C24 H24C 0.9600 . ?

loop_
_geom_torsion_atom_site_label_1
_geom_torsion_atom_site_label_2
_geom_torsion_atom_site_label_3
_geom_torsion_atom_site_label_4
_geom_torsion
_geom_torsion_site_symmetry_1
_geom_torsion_site_symmetry_2
_geom_torsion_site_symmetry_3
_geom_torsion_site_symmetry_4
_geom_torsion_publ_flag
N7 Cu1 N1 C1 35.5(2) . . . . ?
N7 Cu1 N1 C1 -144.5(2) 2_755 . . . ?
N1 Cu1 N1 C1 -56(9) 2_755 . . . ?
N4 Cu1 N1 C1 127.9(2) . . . . ?
N7 Cu1 N1 C5 -147.9(2) . . . . ?
N7 Cu1 N1 C5 32.1(2) 2_755 . . . ?
N1 Cu1 N1 C5 121(9) 2_755 . . . ?
N4 Cu1 N1 C5 -55.5(2) . . . . ?
N7 Cu1 N4 C13 -154.4(2) . . . . ?
N7 Cu1 N4 C13 25.6(2) 2_755 . . . ?
N1 Cu1 N4 C13 118.3(2) . . . . ?
N1 Cu1 N4 C13 -61.7(2) 2_755 . . . ?
N7 Cu1 N4 C17 15.3(2) . . . . ?
N7 Cu1 N4 C17 -164.7(2) 2_755 . . . ?
N1 Cu1 N4 C17 -71.9(2) . . . . ?
N1 Cu1 N4 C17 108.1(2) 2_755 . . . ?
N7 Cu1 N7 N8 -119(4) 2_755 . . . ?
N1 Cu1 N7 N8 142.4(3) . . . . ?
N1 Cu1 N7 N8 -37.6(3) 2_755 . . . ?
N4 Cu1 N7 N8 54.7(3) . . . . ?
Cu1 N7 N8 N9 157(6) . . . . ?
C5 N1 C1 C2 -1.6(4) . . . . ?
Cu1 N1 C1 C2 175.2(2) . . . . ?
N1 C1 C2 C3 -0.4(4) . . . . ?
C1 C2 C3 C4 1.8(4) . . . . ?
C1 C2 C3 C6 -175.9(3) . . . . ?
C2 C3 C4 C5 -1.2(4) . . . . ?
C6 C3 C4 C5 176.6(3) . . . . ?
C1 N1 C5 C4 2.3(4) . . . . ?
Cu1 N1 C5 C4 -174.5(2) . . . . ?
C3 C4 C5 N1 -0.9(4) . . . . ?
O2 N3 C6 N2 172.4(3) . . . . ?
C8 N3 C6 N2 -8.9(3) . . . . ?
O2 N3 C6 C3 -5.1(5) . . . . ?
C8 N3 C6 C3 173.6(3) . . . . ?
O1 N2 C6 N3 177.3(3) . . . . ?
C7 N2 C6 N3 -8.4(3) . . . . ?
O1 N2 C6 C3 -5.3(5) . . . . ?
C7 N2 C6 C3 169.0(3) . . . . ?
C2 C3 C6 N3 148.1(3) . . . . ?
C4 C3 C6 N3 -29.6(4) . . . . ?
C2 C3 C6 N2 -28.9(4) . . . . ?
C4 C3 C6 N2 153.4(3) . . . . ?
O1 N2 C7 C10 -42.4(4) . . . . ?
C6 N2 C7 C10 143.0(3) . . . . ?
O1 N2 C7 C9 76.3(3) . . . . ?
C6 N2 C7 C9 -98.3(3) . . . . ?
O1 N2 C7 C8 -164.7(3) . . . . ?
C6 N2 C7 C8 20.7(3) . . . . ?
O2 N3 C8 C11 -38.4(4) . . . . ?
C6 N3 C8 C11 142.8(3) . . . . ?
O2 N3 C8 C12 80.8(3) . . . . ?
C6 N3 C8 C12 -98.0(3) . . . . ?
O2 N3 C8 C7 -160.0(3) . . . . ?
C6 N3 C8 C7 21.2(3) . . . . ?
N2 C7 C8 N3 -23.2(3) . . . . ?
C10 C7 C8 N3 -141.1(3) . . . . ?
C9 C7 C8 N3 89.4(3) . . . . ?
N2 C7 C8 C11 -140.8(3) . . . . ?
C10 C7 C8 C11 101.3(3) . . . . ?
C9 C7 C8 C11 -28.2(4) . . . . ?
N2 C7 C8 C12 90.1(3) . . . . ?
C10 C7 C8 C12 -27.9(4) . . . . ?
C9 C7 C8 C12 -157.4(3) . . . . ?
C17 N4 C13 C14 -2.3(4) . . . . ?
Cu1 N4 C13 C14 167.9(2) . . . . ?
N4 C13 C14 C15 0.7(5) . . . . ?
C13 C14 C15 C16 1.5(4) . . . . ?
C13 C14 C15 C18 -178.4(3) . . . . ?
C14 C15 C16 C17 -1.9(4) . . . . ?
C18 C15 C16 C17 178.0(3) . . . . ?
C13 N4 C17 C16 1.8(4) . . . . ?
Cu1 N4 C17 C16 -168.6(2) . . . . ?
C15 C16 C17 N4 0.2(5) . . . . ?
O3 N6 C18 N5 172.5(3) . . . . ?
C20 N6 C18 N5 -8.9(3) . . . . ?
O3 N6 C18 C15 -6.5(5) . . . . ?
C20 N6 C18 C15 172.0(3) . . . . ?
O4 N5 C18 N6 176.9(3) . . . . ?
C19 N5 C18 N6 -9.7(3) . . . . ?
O4 N5 C18 C15 -4.1(5) . . . . ?
C19 N5 C18 C15 169.3(3) . . . . ?
C14 C15 C18 N6 147.9(3) . . . . ?
C16 C15 C18 N6 -32.0(4) . . . . ?
C14 C15 C18 N5 -31.0(4) . . . . ?
C16 C15 C18 N5 149.1(3) . . . . ?
O4 N5 C19 C21 -38.0(5) . . . . ?
C18 N5 C19 C21 148.3(3) . . . . ?
O4 N5 C19 C20 -163.1(3) . . . . ?
C18 N5 C19 C20 23.2(3) . . . . ?
O4 N5 C19 C22 81.1(4) . . . . ?
C18 N5 C19 C22 -92.6(3) . . . . ?
O3 N6 C20 C23 -35.5(4) . . . . ?
C18 N6 C20 C23 145.8(3) . . . . ?
O3 N6 C20 C24 82.3(4) . . . . ?
C18 N6 C20 C24 -96.4(3) . . . . ?
O3 N6 C20 C19 -158.7(3) . . . . ?
C18 N6 C20 C19 22.7(3) . . . . ?
C21 C19 C20 N6 -145.9(3) . . . . ?
N5 C19 C20 N6 -25.2(3) . . . . ?
C22 C19 C20 N6 85.2(3) . . . . ?
C21 C19 C20 C23 94.7(4) . . . . ?
N5 C19 C20 C23 -144.7(3) . . . . ?
C22 C19 C20 C23 -34.2(4) . . . . ?
C21 C19 C20 C24 -33.3(4) . . . . ?
N5 C19 C20 C24 87.3(3) . . . . ?
C22 C19 C20 C24 -162.2(3) . . . . ?
